data_7131618
loop_
_publ_author_name
'Ghasemi, Mehran'
'Rahimi, Banafshe'
'Dehghan, Maryam'
'Bernoosha, Mohammad Hossein'
'Jafarpour, Farnaz'

_publ_section_title
;
 <i>Syn</i>- <i>versus anti</i>-carbopalladation of alkynes with
 organoborons: access to indoles symmetrically and unsymmetrically
 substituted on their 2,3-positions.
;
_journal_issue 45
_journal_name_full 'Chemical communications (Cambridge, England)'
_journal_page_first 6873
_journal_page_last 6876
_journal_paper_doi 10.1039/d3cc01753b
_journal_volume 59
_journal_year 2023
_chemical_formula_moiety 'C28 H23 N O'
_chemical_formula_sum 'C28 H23 N O'
_chemical_formula_weight 389.47
_space_group_crystal_system monoclinic
_space_group_IT_number 14
_space_group_name_Hall '-P 2ybc'
_space_group_name_H-M_alt 'P 1 21/c 1'
_atom_sites_solution_hydrogens geom
_atom_sites_solution_primary direct
_atom_sites_solution_secondary difmap
_audit_creation_date 2023-01-25
_audit_creation_method
;
Olex2 1.5
(compiled 2022.04.07 svn.rca3783a0 for OlexSys, GUI svn.r6498)
;
_audit_update_record
;
2023-02-13 deposited with the CCDC.	2023-05-10 downloaded from the CCDC.
;
_cell_angle_alpha 90.00
_cell_angle_beta 92.94(3)
_cell_angle_gamma 90.00
_cell_formula_units_Z 4
_cell_length_a 10.887(2)
_cell_length_b 9.942(2)
_cell_length_c 19.661(4)
_cell_measurement_reflns_used 11042
_cell_measurement_temperature 293(2)
_cell_measurement_theta_max 25.00
_cell_measurement_theta_min 2.07
_cell_volume 2125.3(7)
_computing_cell_refinement 'Automar software package (3.3a, 2015)'
_computing_data_collection 'MAR345 dtb Program (1.24-4, 2013)'
_computing_data_reduction 'Automar software package (3.3a, 2015)'
_computing_molecular_graphics 'DIAMOND (Brandenburg, 1999)'
_computing_publication_material 'PLATON (2018)'
_computing_structure_refinement 'XL  (Sheldrick, 2008)'
_computing_structure_solution 'SHELXS-97 (Sheldrick, 1990)'
_diffrn_ambient_temperature 293(2)
_diffrn_measured_fraction_theta_full 0.991
_diffrn_measured_fraction_theta_max 0.991
_diffrn_measurement_device_type 'Bruker P4'
_diffrn_measurement_method '\w scans'
_diffrn_radiation_monochromator graphite
_diffrn_radiation_type MoK\a
_diffrn_radiation_wavelength 0.71073
_diffrn_reflns_av_R_equivalents 0.0592
_diffrn_reflns_av_unetI/netI 0.0444
_diffrn_reflns_limit_h_max 12
_diffrn_reflns_limit_h_min -11
_diffrn_reflns_limit_k_max 11
_diffrn_reflns_limit_k_min -11
_diffrn_reflns_limit_l_max 23
_diffrn_reflns_limit_l_min -23
_diffrn_reflns_number 11042
_diffrn_reflns_theta_full 25.00
_diffrn_reflns_theta_max 25.00
_diffrn_reflns_theta_min 2.07
_diffrn_source 'fine-focus sealed tube'
_exptl_absorpt_coefficient_mu 0.073
_exptl_absorpt_correction_type none
_exptl_crystal_colour colorless
_exptl_crystal_density_diffrn 1.217
_exptl_crystal_density_method 'not measured'
_exptl_crystal_description plate
_exptl_crystal_F_000 824
_exptl_crystal_size_max 0.55
_exptl_crystal_size_mid 0.48
_exptl_crystal_size_min 0.20
_refine_diff_density_max 0.135
_refine_diff_density_min -0.133
_refine_diff_density_rms 0.033
_refine_ls_extinction_coef 0.053(3)
_refine_ls_extinction_expression Fc^*^=kFc[1+0.001xFc^2^\l^3^/sin(2\q)]^-1/4^
_refine_ls_extinction_method SHELXL
_refine_ls_goodness_of_fit_ref 1.135
_refine_ls_hydrogen_treatment mixed
_refine_ls_matrix_type full
_refine_ls_number_parameters 273
_refine_ls_number_reflns 3702
_refine_ls_number_restraints 0
_refine_ls_restrained_S_all 1.135
_refine_ls_R_factor_all 0.0814
_refine_ls_R_factor_gt 0.0639
_refine_ls_shift/su_max 0.000
_refine_ls_shift/su_mean 0.000
_refine_ls_structure_factor_coef Fsqd
_refine_ls_weighting_details 'calc w=1/[\s^2^(Fo^2^)+(0.0380P)^2^+0.7336P] where P=(Fo^2^+2Fc^2^)/3'
_refine_ls_weighting_scheme calc
_refine_ls_wR_factor_gt 0.1307
_refine_ls_wR_factor_ref 0.1392
_reflns_number_gt 2935
_reflns_number_total 3702
_reflns_threshold_expression >2sigma(I)
_cod_data_source_file d3cc01753b2.cif
_cod_data_source_block abs
_cod_depositor_comments 'Adding full bibliography for 7131617--7131619.cif.'
_cod_database_code 7131618
_olex2_refinement_description
;
1. Fixed Uiso
 At 1.2 times of:
  All C(H) groups, All C(H,H) groups
 At 1.5 times of:
  All C(H,H,H) groups
2.a Secondary CH2 refined with riding coordinates:
 C2(H2A,H2B)
2.b Aromatic/amide H refined with riding coordinates:
 C6(H6), C7(H7), C13(H13), C14(H14), C15(H15), C16(H16), C17(H17), C18(H18),
 C19(H19), C20(H20), C21(H21), C22(H22), C23(H23), C25(H25), C26(H26), C27(H27),
  C28(H28), C29(H29)
2.c Idealised Me refined as rotating group:
 C30(H30A,H30B,H30C)
;
_olex2_submission_special_instructions 'No special instructions were received'

loop_
_space_group_symop_id
_space_group_symop_operation_xyz
1 'x, y, z'
2 '-x, y+1/2, -z+1/2'
3 '-x, -y, -z'
4 'x, -y-1/2, z-1/2'

loop_
_atom_site_label
_atom_site_type_symbol
_atom_site_fract_x
_atom_site_fract_y
_atom_site_fract_z
_atom_site_U_iso_or_equiv
_atom_site_adp_type
_atom_site_occupancy
_atom_site_symmetry_multiplicity
_atom_site_calc_flag
_atom_site_refinement_flags
_atom_site_disorder_assembly
_atom_site_disorder_group
N1 N 0.02426(16) 0.70609(19) 0.13749(9) 0.0572(5) Uani 1 1 d . . .
C2 C -0.1029(2) 0.6716(2) 0.12014(12) 0.0610(6) Uani 1 1 d . . .
H2A H -0.1458 0.6623 0.1619 0.073 Uiso 1 1 calc R . .
H2B H -0.1051 0.5849 0.0975 0.073 Uiso 1 1 calc R . .
C3 C 0.2293(2) 0.7249(2) 0.12948(10) 0.0552(5) Uani 1 1 d . . .
C4 C 0.1189(2) 0.6875(2) 0.09442(10) 0.0544(5) Uani 1 1 d . . .
C5 C -0.17121(19) 0.7727(2) 0.07468(10) 0.0538(5) Uani 1 1 d . . .
C6 C 0.1153(2) 0.6433(2) 0.02713(11) 0.0631(6) Uani 1 1 d . . .
H6 H 0.0412 0.6213 0.0041 0.076 Uiso 1 1 calc R . .
C7 C 0.3392(2) 0.7133(2) 0.09640(12) 0.0652(6) Uani 1 1 d . . .
H7 H 0.4136 0.7370 0.1186 0.078 Uiso 1 1 calc R . .
C8 C 0.1984(2) 0.7672(2) 0.19630(11) 0.0575(6) Uani 1 1 d . . .
C9 C 0.2856(2) 0.8242(3) 0.24917(11) 0.0628(6) Uani 1 1 d . . .
C10 C 0.0738(2) 0.7541(2) 0.20008(10) 0.0561(5) Uani 1 1 d . . .
O11 O 0.34378(18) 0.6061(2) 0.28175(10) 0.0930(6) Uani 1 1 d . . .
C12 C -0.0036(2) 0.7781(2) 0.25829(11) 0.0570(6) Uani 1 1 d . . .
C13 C -0.1233(2) 0.8974(2) 0.05977(12) 0.0657(6) Uani 1 1 d . . .
H13 H -0.0459 0.9215 0.0781 0.079 Uiso 1 1 calc R . .
C14 C -0.2871(2) 0.7408(3) 0.04704(11) 0.0648(6) Uani 1 1 d . . .
H14 H -0.3214 0.6575 0.0563 0.078 Uiso 1 1 calc R . .
C15 C -0.1039(2) 0.8647(3) 0.25432(12) 0.0705(7) Uani 1 1 d . . .
H15 H -0.1236 0.9100 0.2138 0.085 Uiso 1 1 calc R . .
C16 C -0.3525(2) 0.8316(3) 0.00577(13) 0.0791(8) Uani 1 1 d . . .
H16 H -0.4307 0.8092 -0.0119 0.095 Uiso 1 1 calc R . .
C17 C 0.2247(2) 0.6332(2) -0.00407(12) 0.0704(7) Uani 1 1 d . . .
H17 H 0.2248 0.6038 -0.0490 0.084 Uiso 1 1 calc R . .
C18 C 0.3358(2) 0.6661(3) 0.03024(13) 0.0727(7) Uani 1 1 d . . .
H18 H 0.4089 0.6562 0.0083 0.087 Uiso 1 1 calc R . .
C19 C -0.3033(3) 0.9537(3) -0.00911(13) 0.0815(8) Uani 1 1 d . . .
H19 H -0.3470 1.0137 -0.0374 0.098 Uiso 1 1 calc R . .
C20 C -0.1887(3) 0.9869(3) 0.01802(13) 0.0779(7) Uani 1 1 d . . .
H20 H -0.1548 1.0702 0.0083 0.094 Uiso 1 1 calc R . .
C21 C 0.0242(2) 0.7141(3) 0.31972(12) 0.0730(7) Uani 1 1 d . . .
H21 H 0.0922 0.6574 0.3240 0.088 Uiso 1 1 calc R . .
C22 C -0.1471(3) 0.8177(3) 0.36974(13) 0.0837(8) Uani 1 1 d . . .
H22 H -0.1957 0.8298 0.4068 0.100 Uiso 1 1 calc R . .
C23 C 0.4485(3) 0.7971(4) 0.33710(14) 0.0962(10) Uani 1 1 d . . .
H23 H 0.5000 0.7418 0.3639 0.115 Uiso 1 1 calc R . .
C24 C 0.3616(2) 0.7410(3) 0.29071(12) 0.0740(7) Uani 1 1 d . . .
C25 C -0.1748(3) 0.8844(3) 0.30972(14) 0.0816(8) Uani 1 1 d . . .
H25 H -0.2414 0.9430 0.3064 0.098 Uiso 1 1 calc R . .
C26 C -0.0480(3) 0.7336(3) 0.37467(13) 0.0855(8) Uani 1 1 d . . .
H26 H -0.0288 0.6890 0.4154 0.103 Uiso 1 1 calc R . .
C27 C 0.2973(2) 0.9619(3) 0.25716(15) 0.0852(8) Uani 1 1 d . . .
H27 H 0.2471 1.0187 0.2304 0.102 Uiso 1 1 calc R . .
C28 C 0.4576(3) 0.9344(5) 0.34285(16) 0.1080(12) Uani 1 1 d . . .
H28 H 0.5160 0.9715 0.3735 0.130 Uiso 1 1 calc R . .
C29 C 0.3824(3) 1.0174(4) 0.30438(18) 0.1032(11) Uani 1 1 d . . .
H29 H 0.3880 1.1102 0.3096 0.124 Uiso 1 1 calc R . .
C30 C 0.4063(3) 0.5148(4) 0.32773(16) 0.1133(12) Uani 1 1 d . . .
H30A H 0.3841 0.4241 0.3156 0.170 Uiso 1 1 calc R . .
H30B H 0.3832 0.5328 0.3733 0.170 Uiso 1 1 calc R . .
H30C H 0.4935 0.5261 0.3252 0.170 Uiso 1 1 calc R . .

loop_
_atom_site_aniso_label
_atom_site_aniso_U_11
_atom_site_aniso_U_22
_atom_site_aniso_U_33
_atom_site_aniso_U_23
_atom_site_aniso_U_13
_atom_site_aniso_U_12
N1 0.0511(10) 0.0683(12) 0.0513(10) -0.0007(9) -0.0055(8) -0.0030(9)
C2 0.0559(13) 0.0653(14) 0.0607(13) 0.0042(11) -0.0063(10) -0.0105(11)
C3 0.0576(13) 0.0568(13) 0.0506(12) -0.0004(10) -0.0024(10) -0.0004(10)
C4 0.0566(13) 0.0554(13) 0.0511(12) 0.0011(10) 0.0002(10) -0.0020(10)
C5 0.0557(12) 0.0621(13) 0.0433(11) 0.0003(10) 0.0003(9) -0.0064(10)
C6 0.0732(15) 0.0612(14) 0.0542(13) -0.0021(11) -0.0043(11) -0.0095(12)
C7 0.0580(13) 0.0704(15) 0.0669(15) -0.0052(12) 0.0014(11) -0.0021(12)
C8 0.0569(13) 0.0648(14) 0.0499(12) -0.0041(10) -0.0046(10) -0.0017(11)
C9 0.0538(13) 0.0799(17) 0.0545(13) -0.0151(12) 0.0011(10) -0.0064(12)
C10 0.0574(13) 0.0617(13) 0.0483(11) 0.0006(10) -0.0052(9) 0.0004(11)
O11 0.0956(14) 0.0975(15) 0.0823(13) 0.0124(11) -0.0301(10) 0.0000(11)
C12 0.0566(12) 0.0624(14) 0.0516(12) -0.0012(10) -0.0004(9) -0.0019(11)
C13 0.0601(14) 0.0702(16) 0.0664(14) 0.0048(12) -0.0014(11) -0.0121(12)
C14 0.0630(14) 0.0716(15) 0.0589(13) 0.0013(12) -0.0072(11) -0.0143(12)
C15 0.0749(16) 0.0755(16) 0.0615(14) 0.0098(12) 0.0079(12) 0.0096(13)
C16 0.0692(16) 0.095(2) 0.0707(16) 0.0066(15) -0.0200(13) -0.0067(15)
C17 0.0881(18) 0.0667(16) 0.0567(14) -0.0093(11) 0.0076(13) -0.0064(13)
C18 0.0772(17) 0.0737(16) 0.0684(15) -0.0055(13) 0.0175(13) -0.0037(13)
C19 0.0829(19) 0.089(2) 0.0714(16) 0.0174(15) -0.0077(14) 0.0058(16)
C20 0.0857(18) 0.0683(16) 0.0796(17) 0.0167(13) 0.0026(14) -0.0054(14)
C21 0.0811(17) 0.0828(18) 0.0544(14) 0.0019(12) -0.0025(12) 0.0134(14)
C22 0.096(2) 0.098(2) 0.0589(15) -0.0066(15) 0.0187(14) 0.0024(17)
C23 0.0746(19) 0.151(3) 0.0610(16) -0.0174(18) -0.0118(13) -0.0113(19)
C24 0.0644(15) 0.103(2) 0.0541(13) -0.0093(14) -0.0053(11) -0.0083(15)
C25 0.0817(18) 0.0875(19) 0.0762(17) -0.0024(15) 0.0105(14) 0.0193(15)
C26 0.106(2) 0.099(2) 0.0521(14) 0.0056(14) 0.0036(14) 0.0124(18)
C27 0.0738(17) 0.091(2) 0.0906(19) -0.0301(16) 0.0038(14) -0.0044(15)
C28 0.080(2) 0.163(4) 0.081(2) -0.051(2) 0.0029(16) -0.034(2)
C29 0.083(2) 0.119(3) 0.108(2) -0.054(2) 0.0076(18) -0.0228(19)
C30 0.105(2) 0.138(3) 0.094(2) 0.045(2) -0.0135(19) 0.010(2)

loop_
_atom_type_symbol
_atom_type_description
_atom_type_scat_dispersion_real
_atom_type_scat_dispersion_imag
_atom_type_scat_source
C C 0.0033 0.0016 'International Tables Vol C Tables 4.2.6.8 and 6.1.1.4'
H H 0.0000 0.0000 'International Tables Vol C Tables 4.2.6.8 and 6.1.1.4'
N N 0.0061 0.0033 'International Tables Vol C Tables 4.2.6.8 and 6.1.1.4'
O O 0.0106 0.0060 'International Tables Vol C Tables 4.2.6.8 and 6.1.1.4'

loop_
_geom_angle_atom_site_label_1
_geom_angle_atom_site_label_2
_geom_angle_atom_site_label_3
_geom_angle
_geom_angle_site_symmetry_1
_geom_angle_site_symmetry_3
_geom_angle_publ_flag
C4 N1 C2 123.91(18) . . ?
C4 N1 C10 108.58(17) . . ?
C10 N1 C2 127.39(19) . . ?
N1 C2 H2A 108.6 . . ?
N1 C2 H2B 108.6 . . ?
N1 C2 C5 114.59(18) . . ?
H2A C2 H2B 107.6 . . ?
C5 C2 H2A 108.6 . . ?
C5 C2 H2B 108.6 . . ?
C4 C3 C8 107.01(19) . . ?
C7 C3 C4 118.8(2) . . ?
C7 C3 C8 134.2(2) . . ?
N1 C4 C3 108.08(18) . . ?
N1 C4 C6 129.8(2) . . ?
C6 C4 C3 122.1(2) . . ?
C13 C5 C2 122.74(19) . . ?
C13 C5 C14 117.9(2) . . ?
C14 C5 C2 119.3(2) . . ?
C4 C6 H6 121.1 . . ?
C17 C6 C4 117.7(2) . . ?
C17 C6 H6 121.1 . . ?
C3 C7 H7 120.5 . . ?
C18 C7 C3 119.0(2) . . ?
C18 C7 H7 120.5 . . ?
C3 C8 C9 125.60(19) . . ?
C10 C8 C3 107.49(18) . . ?
C10 C8 C9 126.8(2) . . ?
C24 C9 C8 121.4(2) . . ?
C27 C9 C8 120.6(2) . . ?
C27 C9 C24 118.0(2) . . ?
N1 C10 C12 121.74(19) . . ?
C8 C10 N1 108.84(19) . . ?
C8 C10 C12 129.37(19) . . ?
C24 O11 C30 118.8(2) . . ?
C15 C12 C10 122.4(2) . . ?
C21 C12 C10 119.6(2) . . ?
C21 C12 C15 118.0(2) . . ?
C5 C13 H13 119.5 . . ?
C5 C13 C20 120.9(2) . . ?
C20 C13 H13 119.5 . . ?
C5 C14 H14 119.6 . . ?
C5 C14 C16 120.8(2) . . ?
C16 C14 H14 119.6 . . ?
C12 C15 H15 119.6 . . ?
C25 C15 C12 120.8(2) . . ?
C25 C15 H15 119.6 . . ?
C14 C16 H16 119.7 . . ?
C19 C16 C14 120.6(2) . . ?
C19 C16 H16 119.7 . . ?
C6 C17 H17 119.4 . . ?
C6 C17 C18 121.2(2) . . ?
C18 C17 H17 119.4 . . ?
C7 C18 C17 121.1(2) . . ?
C7 C18 H18 119.5 . . ?
C17 C18 H18 119.5 . . ?
C16 C19 H19 120.3 . . ?
C16 C19 C20 119.4(3) . . ?
C20 C19 H19 120.3 . . ?
C13 C20 H20 119.8 . . ?
C19 C20 C13 120.4(2) . . ?
C19 C20 H20 119.8 . . ?
C12 C21 H21 119.7 . . ?
C26 C21 C12 120.6(2) . . ?
C26 C21 H21 119.7 . . ?
C25 C22 H22 120.2 . . ?
C26 C22 H22 120.2 . . ?
C26 C22 C25 119.6(3) . . ?
C24 C23 H23 120.2 . . ?
C28 C23 H23 120.2 . . ?
C28 C23 C24 119.6(3) . . ?
O11 C24 C9 115.3(2) . . ?
O11 C24 C23 124.3(3) . . ?
C23 C24 C9 120.3(3) . . ?
C15 C25 H25 119.9 . . ?
C22 C25 C15 120.2(3) . . ?
C22 C25 H25 119.9 . . ?
C21 C26 H26 119.7 . . ?
C22 C26 C21 120.7(2) . . ?
C22 C26 H26 119.7 . . ?
C9 C27 H27 119.2 . . ?
C9 C27 C29 121.5(3) . . ?
C29 C27 H27 119.2 . . ?
C23 C28 H28 119.4 . . ?
C29 C28 C23 121.2(3) . . ?
C29 C28 H28 119.4 . . ?
C27 C29 H29 120.3 . . ?
C28 C29 C27 119.3(3) . . ?
C28 C29 H29 120.3 . . ?
O11 C30 H30A 109.5 . . ?
O11 C30 H30B 109.5 . . ?
O11 C30 H30C 109.5 . . ?
H30A C30 H30B 109.5 . . ?
H30A C30 H30C 109.5 . . ?
H30B C30 H30C 109.5 . . ?

loop_
_geom_bond_atom_site_label_1
_geom_bond_atom_site_label_2
_geom_bond_distance
_geom_bond_site_symmetry_2
_geom_bond_publ_flag
N1 C2 1.450(3) . ?
N1 C4 1.379(3) . ?
N1 C10 1.402(3) . ?
C2 H2A 0.9700 . ?
C2 H2B 0.9700 . ?
C2 C5 1.515(3) . ?
C3 C4 1.405(3) . ?
C3 C7 1.396(3) . ?
C3 C8 1.435(3) . ?
C4 C6 1.393(3) . ?
C5 C13 1.383(3) . ?
C5 C14 1.384(3) . ?
C6 H6 0.9300 . ?
C6 C17 1.372(3) . ?
C7 H7 0.9300 . ?
C7 C18 1.382(3) . ?
C8 C9 1.483(3) . ?
C8 C10 1.369(3) . ?
C9 C24 1.403(4) . ?
C9 C27 1.383(4) . ?
C10 C12 1.475(3) . ?
O11 C24 1.365(3) . ?
O11 C30 1.429(3) . ?
C12 C15 1.390(3) . ?
C12 C21 1.385(3) . ?
C13 H13 0.9300 . ?
C13 C20 1.383(3) . ?
C14 H14 0.9300 . ?
C14 C16 1.386(3) . ?
C15 H15 0.9300 . ?
C15 C25 1.380(3) . ?
C16 H16 0.9300 . ?
C16 C19 1.364(4) . ?
C17 H17 0.9300 . ?
C17 C18 1.393(3) . ?
C18 H18 0.9300 . ?
C19 H19 0.9300 . ?
C19 C20 1.372(4) . ?
C20 H20 0.9300 . ?
C21 H21 0.9300 . ?
C21 C26 1.382(4) . ?
C22 H22 0.9300 . ?
C22 C25 1.373(4) . ?
C22 C26 1.365(4) . ?
C23 H23 0.9300 . ?
C23 C24 1.396(4) . ?
C23 C28 1.373(5) . ?
C25 H25 0.9300 . ?
C26 H26 0.9300 . ?
C27 H27 0.9300 . ?
C27 C29 1.392(4) . ?
C28 H28 0.9300 . ?
C28 C29 1.363(5) . ?
C29 H29 0.9300 . ?
C30 H30A 0.9600 . ?
C30 H30B 0.9600 . ?
C30 H30C 0.9600 . ?

loop_
_geom_torsion_atom_site_label_1
_geom_torsion_atom_site_label_2
_geom_torsion_atom_site_label_3
_geom_torsion_atom_site_label_4
_geom_torsion
_geom_torsion_site_symmetry_1
_geom_torsion_site_symmetry_2
_geom_torsion_site_symmetry_3
_geom_torsion_site_symmetry_4
_geom_torsion_publ_flag
N1 C2 C5 C13 -9.9(3) . . . . ?
N1 C2 C5 C14 170.8(2) . . . . ?
N1 C4 C6 C17 -179.7(2) . . . . ?
N1 C10 C12 C15 -57.5(3) . . . . ?
N1 C10 C12 C21 123.3(2) . . . . ?
C2 N1 C4 C3 -176.73(19) . . . . ?
C2 N1 C4 C6 4.7(4) . . . . ?
C2 N1 C10 C8 176.8(2) . . . . ?
C2 N1 C10 C12 -1.0(3) . . . . ?
C2 C5 C13 C20 -180.0(2) . . . . ?
C2 C5 C14 C16 179.4(2) . . . . ?
C3 C4 C6 C17 1.9(3) . . . . ?
C3 C7 C18 C17 1.5(4) . . . . ?
C3 C8 C9 C24 -81.6(3) . . . . ?
C3 C8 C9 C27 96.0(3) . . . . ?
C3 C8 C10 N1 -0.6(2) . . . . ?
C3 C8 C10 C12 176.9(2) . . . . ?
C4 N1 C2 C5 -78.9(3) . . . . ?
C4 N1 C10 C8 0.7(2) . . . . ?
C4 N1 C10 C12 -177.07(19) . . . . ?
C4 C3 C7 C18 0.3(3) . . . . ?
C4 C3 C8 C9 -175.6(2) . . . . ?
C4 C3 C8 C10 0.3(3) . . . . ?
C4 C6 C17 C18 -0.1(4) . . . . ?
C5 C13 C20 C19 0.4(4) . . . . ?
C5 C14 C16 C19 0.8(4) . . . . ?
C6 C17 C18 C7 -1.6(4) . . . . ?
C7 C3 C4 N1 179.23(19) . . . . ?
C7 C3 C4 C6 -2.0(3) . . . . ?
C7 C3 C8 C9 5.5(4) . . . . ?
C7 C3 C8 C10 -178.6(2) . . . . ?
C8 C3 C4 N1 0.1(2) . . . . ?
C8 C3 C4 C6 178.8(2) . . . . ?
C8 C3 C7 C18 179.1(2) . . . . ?
C8 C9 C24 O11 -3.9(3) . . . . ?
C8 C9 C24 C23 175.8(2) . . . . ?
C8 C9 C27 C29 -177.1(2) . . . . ?
C8 C10 C12 C15 125.2(3) . . . . ?
C8 C10 C12 C21 -53.9(3) . . . . ?
C9 C8 C10 N1 175.2(2) . . . . ?
C9 C8 C10 C12 -7.3(4) . . . . ?
C9 C27 C29 C28 1.2(5) . . . . ?
C10 N1 C2 C5 105.6(2) . . . . ?
C10 N1 C4 C3 -0.5(2) . . . . ?
C10 N1 C4 C6 -179.1(2) . . . . ?
C10 C8 C9 C24 103.3(3) . . . . ?
C10 C8 C9 C27 -79.0(3) . . . . ?
C10 C12 C15 C25 179.8(2) . . . . ?
C10 C12 C21 C26 -179.2(2) . . . . ?
C12 C15 C25 C22 -0.3(4) . . . . ?
C12 C21 C26 C22 -0.9(4) . . . . ?
C13 C5 C14 C16 0.0(3) . . . . ?
C14 C5 C13 C20 -0.6(3) . . . . ?
C14 C16 C19 C20 -1.0(4) . . . . ?
C15 C12 C21 C26 1.7(4) . . . . ?
C16 C19 C20 C13 0.4(4) . . . . ?
C21 C12 C15 C25 -1.1(4) . . . . ?
C23 C28 C29 C27 -1.7(5) . . . . ?
C24 C9 C27 C29 0.6(4) . . . . ?
C24 C23 C28 C29 0.5(5) . . . . ?
C25 C22 C26 C21 -0.5(5) . . . . ?
C26 C22 C25 C15 1.1(4) . . . . ?
C27 C9 C24 O11 178.4(2) . . . . ?
C27 C9 C24 C23 -1.8(4) . . . . ?
C28 C23 C24 C9 1.3(4) . . . . ?
C28 C23 C24 O11 -178.9(3) . . . . ?
C30 O11 C24 C9 -172.2(2) . . . . ?
C30 O11 C24 C23 8.0(4) . . . . ?
